data_7007083
loop_
_publ_author_name
'Demeshko, Serhiy'
'Leibeling, Guido'
'Dechert, Sebastian'
'Meyer, Franc'

_publ_section_title
;
 Targeted construction of azido-bridged Ni4 complexes with decisive
 effect of mu-1,3-azide torsion on the spin ground state.
;
_journal_issue 28
_journal_name_full 'Dalton transactions (Cambridge, England : 2003)'
_journal_page_first 3458
_journal_page_last 3465
_journal_paper_doi 10.1039/b517254c
_journal_year 2006
_chemical_formula_moiety 'C34 H70 N24 Ni4 2+, 2(Cl O4 -), 2(C H4 O), 0.5(H2 O)'
_chemical_formula_sum 'C36 H79 Cl2 N24 Ni4 O10.5'
_chemical_formula_weight 1321.97
_chemical_name_systematic
;
?
;
_space_group_IT_number 15
_symmetry_cell_setting monoclinic
_symmetry_space_group_name_Hall '-C 2yc'
_symmetry_space_group_name_H-M 'C 1 2/c 1'
_atom_sites_solution_hydrogens geom
_atom_sites_solution_primary direct
_atom_sites_solution_secondary difmap
_audit_creation_method SHELXL-97
_cell_angle_alpha 90.00
_cell_angle_beta 90.342(6)
_cell_angle_gamma 90.00
_cell_formula_units_Z 4
_cell_length_a 25.537(2)
_cell_length_b 16.1276(11)
_cell_length_c 15.2760(10)
_cell_measurement_reflns_used 28794
_cell_measurement_temperature 133(2)
_cell_measurement_theta_max 24.66
_cell_measurement_theta_min 1.59
_cell_volume 6291.3(8)
_computing_cell_refinement 'X-AREA (Stoe & Cie, 2002)'
_computing_data_collection 'X-AREA (Stoe & Cie, 2002)'
_computing_data_reduction 'X-AREA (Stoe & Cie, 2002)'
_computing_molecular_graphics 'DIAMOND (Brandenburg, 2001)'
_computing_publication_material 'SHELXL-97 (Sheldrick, 1997)'
_computing_structure_refinement 'SHELXL-97 (Sheldrick, 1997)'
_computing_structure_solution 'SHELXS-97 (Sheldrick, 1990)'
_diffrn_ambient_temperature 133(2)
_diffrn_measured_fraction_theta_full 0.995
_diffrn_measured_fraction_theta_max 0.995
_diffrn_measurement_device_type 'Stoe IPDS II'
_diffrn_measurement_method \w
_diffrn_radiation_monochromator graphite
_diffrn_radiation_source 'fine-focus sealed tube'
_diffrn_radiation_type MoK\a
_diffrn_radiation_wavelength 0.71073
_diffrn_reflns_av_R_equivalents 0.0871
_diffrn_reflns_av_sigmaI/netI 0.0643
_diffrn_reflns_limit_h_max 29
_diffrn_reflns_limit_h_min -29
_diffrn_reflns_limit_k_max 18
_diffrn_reflns_limit_k_min -18
_diffrn_reflns_limit_l_max 17
_diffrn_reflns_limit_l_min -17
_diffrn_reflns_number 28794
_diffrn_reflns_theta_full 24.66
_diffrn_reflns_theta_max 24.66
_diffrn_reflns_theta_min 1.59
_diffrn_standards_decay_% 0
_diffrn_standards_number 0
_exptl_absorpt_coefficient_mu 1.330
_exptl_absorpt_correction_T_max 0.7740
_exptl_absorpt_correction_T_min 0.7047
_exptl_absorpt_correction_type numerical
_exptl_absorpt_process_details 'X-RED (Stoe & Cie, 2002)'
_exptl_crystal_colour green
_exptl_crystal_density_diffrn 1.396
_exptl_crystal_density_method 'not measured'
_exptl_crystal_description block
_exptl_crystal_F_000 2772
_exptl_crystal_size_max 0.23
_exptl_crystal_size_mid 0.22
_exptl_crystal_size_min 0.18
_refine_diff_density_max 1.053
_refine_diff_density_min -0.672
_refine_diff_density_rms 0.120
_refine_ls_extinction_method none
_refine_ls_goodness_of_fit_ref 1.059
_refine_ls_hydrogen_treatment constr
_refine_ls_matrix_type full
_refine_ls_number_parameters 363
_refine_ls_number_reflns 5305
_refine_ls_number_restraints 6
_refine_ls_restrained_S_all 1.059
_refine_ls_R_factor_all 0.1039
_refine_ls_R_factor_gt 0.0719
_refine_ls_shift/su_max 0.000
_refine_ls_shift/su_mean 0.000
_refine_ls_structure_factor_coef Fsqd
_refine_ls_weighting_details 'calc w=1/[\s^2^(Fo^2^)+(0.1152P)^2^+16.5722P] where P=(Fo^2^+2Fc^2^)/3'
_refine_ls_weighting_scheme calc
_refine_ls_wR_factor_gt 0.1870
_refine_ls_wR_factor_ref 0.2027
_reflns_number_gt 3780
_reflns_number_total 5305
_reflns_threshold_expression >2sigma(I)
_cod_data_source_file b517254c.txt
_cod_data_source_block 4a
_cod_original_formula_sum 'C36 H79 Cl2 N24 Ni4 O10.50'
_cod_database_code 7007083

loop_
_symmetry_equiv_pos_as_xyz
'x, y, z'
'-x, y, -z+1/2'
'x+1/2, y+1/2, z'
'-x+1/2, y+1/2, -z+1/2'
'-x, -y, -z'
'x, -y, z-1/2'
'-x+1/2, -y+1/2, -z'
'x+1/2, -y+1/2, z-1/2'

loop_
_atom_site_label
_atom_site_type_symbol
_atom_site_fract_x
_atom_site_fract_y
_atom_site_fract_z
_atom_site_U_iso_or_equiv
_atom_site_adp_type
_atom_site_occupancy
_atom_site_symmetry_multiplicity
_atom_site_calc_flag
_atom_site_refinement_flags
_atom_site_disorder_assembly
_atom_site_disorder_group
Ni1 Ni 0.35300(3) 0.65738(5) 0.43561(6) 0.0346(3) Uani 1 1 d . . .
Ni2 Ni 0.22745(3) 0.61853(5) 0.33224(6) 0.0325(3) Uani 1 1 d . . .
Cl1 Cl 0.11473(9) 0.26041(13) 0.45411(15) 0.0577(6) Uani 1 1 d . . .
N1 N 0.3282(2) 0.5515(3) 0.3935(4) 0.0327(13) Uani 1 1 d . . .
N2 N 0.2810(2) 0.5369(3) 0.3552(4) 0.0375(14) Uani 1 1 d . . .
N3 N 0.3967(2) 0.5754(3) 0.5184(4) 0.0433(15) Uani 1 1 d . . .
N4 N 0.4129(2) 0.6887(4) 0.3531(5) 0.0470(16) Uani 1 1 d . . .
N5 N 0.1810(2) 0.5087(3) 0.3437(4) 0.0357(13) Uani 1 1 d . . .
N6 N 0.2228(3) 0.6301(3) 0.1993(4) 0.0420(15) Uani 1 1 d . . .
N7 N 0.2840(2) 0.7052(3) 0.3779(4) 0.0366(14) Uani 1 1 d . . .
N8 N 0.2727(2) 0.7785(4) 0.3882(4) 0.0415(15) Uani 1 1 d . . .
N9 N 0.2621(3) 0.8471(4) 0.3966(5) 0.0557(19) Uani 1 1 d . . .
N10 N 0.3660(2) 0.7573(4) 0.5113(4) 0.0426(15) Uani 1 1 d . . .
N11 N 0.3484(2) 0.7803(3) 0.5790(4) 0.0351(14) Uani 1 1 d . . .
N12 N 0.3338(2) 0.8042(4) 0.6469(4) 0.0411(14) Uani 1 1 d . . .
O1 O 0.1682(2) 0.2801(4) 0.4678(4) 0.0621(16) Uani 1 1 d . . .
O2 O 0.1110(3) 0.1854(4) 0.4044(5) 0.089(2) Uani 1 1 d . . .
O3 O 0.0899(3) 0.3232(5) 0.4071(7) 0.114(3) Uani 1 1 d . . .
O4 O 0.0907(3) 0.2429(7) 0.5350(6) 0.122(4) Uani 1 1 d . . .
C1 C 0.3085(3) 0.4181(4) 0.4162(5) 0.0428(18) Uani 1 1 d . . .
H1 H 0.3106 0.3632 0.4345 0.080 Uiso 1 1 calc R . .
C2 C 0.3442(3) 0.4806(4) 0.4307(5) 0.0437(18) Uani 1 1 d . . .
C3 C 0.2686(3) 0.4555(4) 0.3682(5) 0.0365(16) Uani 1 1 d . . .
C4 C 0.3959(3) 0.4897(4) 0.4799(6) 0.052(2) Uani 1 1 d . . .
H4A H 0.3985 0.4485 0.5259 0.080 Uiso 1 1 calc R . .
H4B H 0.4250 0.4824 0.4403 0.080 Uiso 1 1 calc R . .
C5 C 0.3680(3) 0.5728(5) 0.6017(6) 0.056(2) Uani 1 1 d . . .
H5A H 0.3831 0.5310 0.6389 0.080 Uiso 1 1 calc R . .
H5B H 0.3319 0.5598 0.5904 0.080 Uiso 1 1 calc R . .
H5C H 0.3704 0.6258 0.6300 0.080 Uiso 1 1 calc R . .
C6 C 0.4517(3) 0.6041(5) 0.5334(6) 0.054(2) Uani 1 1 d . . .
H6A H 0.4704 0.5613 0.5655 0.080 Uiso 1 1 calc R . .
H6B H 0.4509 0.6532 0.5700 0.080 Uiso 1 1 calc R . .
C7 C 0.4820(3) 0.6239(5) 0.4523(7) 0.063(3) Uani 1 1 d . . .
H7A H 0.4806 0.5761 0.4138 0.080 Uiso 1 1 calc R . .
H7B H 0.5183 0.6323 0.4687 0.080 Uiso 1 1 calc R . .
C8 C 0.4634(3) 0.6993(5) 0.4012(6) 0.053(2) Uani 1 1 d . . .
H8A H 0.4598 0.7453 0.4417 0.080 Uiso 1 1 calc R . .
H8B H 0.4902 0.7142 0.3594 0.080 Uiso 1 1 calc R . .
C9 C 0.4186(4) 0.6249(6) 0.2838(6) 0.065(3) Uani 1 1 d . . .
H9A H 0.3875 0.6237 0.2481 0.080 Uiso 1 1 calc R . .
H9B H 0.4238 0.5715 0.3104 0.080 Uiso 1 1 calc R . .
H9C H 0.4483 0.6381 0.2481 0.080 Uiso 1 1 calc R . .
C10 C 0.3997(4) 0.7686(5) 0.3115(6) 0.059(2) Uani 1 1 d . . .
H10A H 0.4262 0.7828 0.2699 0.080 Uiso 1 1 calc R . .
H10B H 0.3977 0.8110 0.3554 0.080 Uiso 1 1 calc R . .
H10C H 0.3665 0.7641 0.2820 0.080 Uiso 1 1 calc R . .
C11 C 0.2152(3) 0.4340(4) 0.3327(5) 0.0392(17) Uani 1 1 d . . .
H11A H 0.2174 0.4192 0.2713 0.080 Uiso 1 1 calc R . .
H11B H 0.2007 0.3873 0.3644 0.080 Uiso 1 1 calc R . .
C12 C 0.1609(3) 0.5104(4) 0.4343(5) 0.0442(18) Uani 1 1 d . . .
H12A H 0.1388 0.4632 0.4438 0.080 Uiso 1 1 calc R . .
H12B H 0.1411 0.5603 0.4432 0.080 Uiso 1 1 calc R . .
H12C H 0.1898 0.5089 0.4748 0.080 Uiso 1 1 calc R . .
C13 C 0.1353(3) 0.5047(4) 0.2806(5) 0.0417(17) Uani 1 1 d . . .
H13A H 0.1196 0.4500 0.2842 0.080 Uiso 1 1 calc R . .
H13B H 0.1091 0.5447 0.2987 0.080 Uiso 1 1 calc R . .
C14 C 0.1495(3) 0.5217(4) 0.1865(5) 0.0463(19) Uani 1 1 d . . .
H14A H 0.1190 0.5104 0.1503 0.080 Uiso 1 1 calc R . .
H14B H 0.1766 0.4828 0.1696 0.080 Uiso 1 1 calc R . .
C15 C 0.1686(3) 0.6087(5) 0.1656(5) 0.0467(19) Uani 1 1 d . . .
H15A H 0.1682 0.6157 0.1025 0.080 Uiso 1 1 calc R . .
H15B H 0.1439 0.6482 0.1898 0.080 Uiso 1 1 calc R . .
C16 C 0.2614(3) 0.5797(5) 0.1534(6) 0.055(2) Uani 1 1 d . . .
H16A H 0.2582 0.5888 0.0915 0.080 Uiso 1 1 calc R . .
H16B H 0.2556 0.5222 0.1661 0.080 Uiso 1 1 calc R . .
H16C H 0.2960 0.5952 0.1725 0.080 Uiso 1 1 calc R . .
C17 C 0.2327(4) 0.7193(4) 0.1770(6) 0.052(2) Uani 1 1 d . . .
H17A H 0.2678 0.7339 0.1939 0.080 Uiso 1 1 calc R . .
H17B H 0.2083 0.7538 0.2078 0.080 Uiso 1 1 calc R . .
H17C H 0.2284 0.7273 0.1151 0.080 Uiso 1 1 calc R . .
C18A C 0.4447(9) 0.6381(15) 0.7912(18) 0.030(6) Uiso 0.25 1 d PD A -1
H18A H 0.4534 0.6544 0.8500 0.080 Uiso 0.25 1 calc PR A -1
H18B H 0.4090 0.6197 0.7889 0.080 Uiso 0.25 1 calc PR A -1
H18C H 0.4491 0.6846 0.7527 0.080 Uiso 0.25 1 calc PR A -1
O5A O 0.4804(8) 0.5684(12) 0.7631(15) 0.047(5) Uiso 0.25 1 d PD A -1
H5D H 0.5110 0.5828 0.7691 0.080 Uiso 0.25 1 calc PR A -1
C18B C 0.4303(11) 0.6706(17) 0.7849(19) 0.036(6) Uiso 0.25 1 d PD B -2
H18D H 0.4530 0.7086 0.8150 0.080 Uiso 0.25 1 calc PR B -2
H18E H 0.3970 0.6688 0.8137 0.080 Uiso 0.25 1 calc PR B -2
H18F H 0.4254 0.6886 0.7255 0.080 Uiso 0.25 1 calc PR B -2
O5B O 0.4542(18) 0.586(2) 0.786(4) 0.145(16) Uiso 0.25 1 d PD B -2
H5E H 0.4585 0.5706 0.7351 0.080 Uiso 0.25 1 calc PR B -2
O6A O 0.4691(12) 0.823(2) 0.756(2) 0.096(10) Uiso 0.25 1 d PD C -3
H6C H 0.4907 0.8213 0.7165 0.080 Uiso 0.25 1 calc PR C -3
C19A C 0.496(4) 0.852(6) 0.839(4) 0.21(2) Uiso 0.25 1 d PD C -3
H19A H 0.5040 0.9093 0.8347 0.080 Uiso 0.25 1 calc PR C -3
H19B H 0.5270 0.8201 0.8483 0.080 Uiso 0.25 1 calc PR C -3
H19C H 0.4723 0.8431 0.8876 0.080 Uiso 0.25 1 calc PR C -3
O6B O 0.494(2) 0.901(4) 0.915(3) 0.21(3) Uiso 0.25 1 d PD D -4
H6D H 0.5071 0.8711 0.9526 0.080 Uiso 0.25 1 calc PR D -4
C19B C 0.4951(18) 0.857(3) 0.828(3) 0.21(2) Uiso 0.25 1 d PD D -4
H19D H 0.5287 0.8638 0.8014 0.080 Uiso 0.25 1 calc PR D -4
H19E H 0.4684 0.8791 0.7907 0.080 Uiso 0.25 1 calc PR D -4
H19F H 0.4886 0.7987 0.8374 0.080 Uiso 0.25 1 calc PR D -4
O7 O 0.5018(18) 1.068(3) 0.697(3) 0.17(2) Uiso 0.25 1 d PRD D -5
H7C H 0.5100 1.0644 0.6433 0.080 Uiso 0.25 1 d PRD D -5
H7D H 0.5031 1.0178 0.7033 0.080 Uiso 0.25 1 d PRD D -5

loop_
_atom_site_aniso_label
_atom_site_aniso_U_11
_atom_site_aniso_U_22
_atom_site_aniso_U_33
_atom_site_aniso_U_23
_atom_site_aniso_U_13
_atom_site_aniso_U_12
Ni1 0.0404(5) 0.0196(4) 0.0439(6) -0.0009(4) 0.0020(4) 0.0020(3)
Ni2 0.0444(5) 0.0190(4) 0.0340(5) 0.0011(3) 0.0003(4) 0.0032(4)
Cl1 0.0703(14) 0.0453(11) 0.0573(14) 0.0035(9) -0.0075(11) -0.0157(10)
N1 0.030(3) 0.019(3) 0.049(4) 0.001(2) 0.000(3) 0.004(2)
N2 0.047(3) 0.020(3) 0.046(4) 0.002(2) 0.003(3) 0.001(2)
N3 0.040(3) 0.027(3) 0.063(4) 0.005(3) -0.007(3) 0.003(2)
N4 0.048(4) 0.037(3) 0.057(4) -0.004(3) 0.006(3) 0.001(3)
N5 0.048(3) 0.020(3) 0.039(3) 0.000(2) -0.004(3) 0.003(2)
N6 0.069(4) 0.021(3) 0.036(3) 0.004(2) 0.004(3) 0.003(3)
N7 0.048(3) 0.016(3) 0.046(4) -0.001(2) 0.001(3) 0.003(2)
N8 0.049(4) 0.031(4) 0.044(4) 0.006(3) 0.001(3) 0.000(3)
N9 0.064(4) 0.020(3) 0.083(5) -0.006(3) -0.004(4) 0.008(3)
N10 0.052(4) 0.026(3) 0.050(4) -0.004(3) 0.006(3) 0.005(3)
N11 0.037(3) 0.017(3) 0.052(4) 0.001(3) -0.004(3) 0.002(2)
N12 0.046(3) 0.033(3) 0.044(4) -0.004(3) 0.000(3) 0.007(3)
O1 0.062(4) 0.053(4) 0.071(4) 0.002(3) -0.008(3) -0.012(3)
O2 0.137(7) 0.046(4) 0.084(5) -0.010(3) -0.012(5) -0.030(4)
O3 0.101(6) 0.054(4) 0.188(10) 0.010(5) -0.062(6) 0.004(4)
O4 0.085(6) 0.190(11) 0.091(6) -0.041(7) 0.038(5) -0.034(6)
C1 0.050(4) 0.020(3) 0.058(5) -0.003(3) -0.006(4) 0.004(3)
C2 0.050(4) 0.021(3) 0.060(5) 0.000(3) -0.004(4) 0.006(3)
C3 0.043(4) 0.023(3) 0.044(4) -0.005(3) 0.002(3) 0.001(3)
C4 0.050(5) 0.027(4) 0.077(6) 0.003(4) -0.010(4) 0.006(3)
C5 0.062(5) 0.038(4) 0.067(6) 0.010(4) -0.013(4) -0.004(4)
C6 0.039(4) 0.044(5) 0.079(6) 0.002(4) -0.021(4) -0.005(3)
C7 0.041(4) 0.040(4) 0.107(8) -0.004(5) -0.007(5) -0.003(4)
C8 0.043(4) 0.047(5) 0.069(6) -0.007(4) 0.005(4) 0.000(4)
C9 0.064(6) 0.070(6) 0.060(6) -0.021(5) 0.016(5) -0.007(5)
C10 0.073(6) 0.050(5) 0.055(6) 0.019(4) 0.011(4) -0.007(4)
C11 0.055(4) 0.012(3) 0.051(5) -0.001(3) 0.001(3) -0.004(3)
C12 0.055(5) 0.029(4) 0.049(5) 0.002(3) -0.002(4) -0.004(3)
C13 0.043(4) 0.030(4) 0.051(5) 0.002(3) -0.005(3) 0.000(3)
C14 0.059(5) 0.036(4) 0.044(5) 0.001(3) -0.007(4) 0.000(3)
C15 0.064(5) 0.037(4) 0.039(4) 0.001(3) -0.008(4) 0.005(4)
C16 0.074(6) 0.044(5) 0.046(5) 0.003(4) 0.008(4) 0.014(4)
C17 0.082(6) 0.025(4) 0.049(5) 0.013(3) 0.003(4) -0.008(4)

loop_
_atom_type_symbol
_atom_type_description
_atom_type_scat_dispersion_real
_atom_type_scat_dispersion_imag
_atom_type_scat_source
C C 0.0033 0.0016 'International Tables Vol C Tables 4.2.6.8 and 6.1.1.4'
H H 0.0000 0.0000 'International Tables Vol C Tables 4.2.6.8 and 6.1.1.4'
N N 0.0061 0.0033 'International Tables Vol C Tables 4.2.6.8 and 6.1.1.4'
O O 0.0106 0.0060 'International Tables Vol C Tables 4.2.6.8 and 6.1.1.4'
Cl Cl 0.1484 0.1585 'International Tables Vol C Tables 4.2.6.8 and 6.1.1.4'
Ni Ni 0.3393 1.1124 'International Tables Vol C Tables 4.2.6.8 and 6.1.1.4'

loop_
_geom_angle_atom_site_label_1
_geom_angle_atom_site_label_2
_geom_angle_atom_site_label_3
_geom_angle
_geom_angle_site_symmetry_1
_geom_angle_site_symmetry_3
_geom_angle_publ_flag
N1 Ni1 N10 162.5(3) . . ?
N1 Ni1 N4 104.9(3) . . ?
N10 Ni1 N4 92.0(3) . . ?
N1 Ni1 N7 85.0(2) . . ?
N10 Ni1 N7 94.7(2) . . ?
N4 Ni1 N7 106.1(2) . . ?
N1 Ni1 N3 79.6(2) . . ?
N10 Ni1 N3 94.1(2) . . ?
N4 Ni1 N3 97.3(3) . . ?
N7 Ni1 N3 154.6(2) . . ?
N2 Ni2 N12 159.7(3) . 7_566 ?
N2 Ni2 N6 106.3(3) . . ?
N12 Ni2 N6 93.4(3) 7_566 . ?
N2 Ni2 N7 84.8(2) . . ?
N12 Ni2 N7 93.9(2) 7_566 . ?
N6 Ni2 N7 107.6(2) . . ?
N2 Ni2 N5 79.2(2) . . ?
N12 Ni2 N5 93.9(2) 7_566 . ?
N6 Ni2 N5 97.4(2) . . ?
N7 Ni2 N5 153.3(2) . . ?
O3 Cl1 O4 113.4(7) . . ?
O3 Cl1 O1 110.4(5) . . ?
O4 Cl1 O1 109.8(5) . . ?
O3 Cl1 O2 108.2(5) . . ?
O4 Cl1 O2 105.5(6) . . ?
O1 Cl1 O2 109.3(5) . . ?
C2 N1 N2 107.7(5) . . ?
C2 N1 Ni1 121.0(5) . . ?
N2 N1 Ni1 125.8(4) . . ?
N1 N2 C3 108.0(5) . . ?
N1 N2 Ni2 126.0(4) . . ?
C3 N2 Ni2 121.2(5) . . ?
C5 N3 C6 110.4(7) . . ?
C5 N3 C4 107.8(6) . . ?
C6 N3 C4 110.7(6) . . ?
C5 N3 Ni1 105.6(5) . . ?
C6 N3 Ni1 112.7(5) . . ?
C4 N3 Ni1 109.3(5) . . ?
C10 N4 C9 108.8(7) . . ?
C10 N4 C8 107.8(6) . . ?
C9 N4 C8 110.0(6) . . ?
C10 N4 Ni1 108.1(5) . . ?
C9 N4 Ni1 110.2(5) . . ?
C8 N4 Ni1 111.8(5) . . ?
C12 N5 C11 109.1(5) . . ?
C12 N5 C13 109.1(6) . . ?
C11 N5 C13 110.0(5) . . ?
C12 N5 Ni2 104.9(4) . . ?
C11 N5 Ni2 109.5(4) . . ?
C13 N5 Ni2 114.2(4) . . ?
C16 N6 C17 108.0(6) . . ?
C16 N6 C15 109.3(6) . . ?
C17 N6 C15 107.2(6) . . ?
C16 N6 Ni2 113.0(5) . . ?
C17 N6 Ni2 107.7(5) . . ?
C15 N6 Ni2 111.4(5) . . ?
N8 N7 Ni1 119.6(5) . . ?
N8 N7 Ni2 121.1(5) . . ?
Ni1 N7 Ni2 117.5(2) . . ?
N9 N8 N7 179.1(8) . . ?
N11 N10 Ni1 133.5(5) . . ?
N12 N11 N10 176.4(7) . . ?
N11 N12 Ni2 126.3(5) . 7_566 ?
C2 C1 C3 104.5(6) . . ?
N1 C2 C1 110.9(6) . . ?
N1 C2 C4 112.8(6) . . ?
C1 C2 C4 136.3(7) . . ?
N2 C3 C1 108.9(6) . . ?
N2 C3 C11 112.2(6) . . ?
C1 C3 C11 138.6(6) . . ?
N3 C4 C2 107.0(6) . . ?
N3 C6 C7 115.4(7) . . ?
C6 C7 C8 115.7(7) . . ?
N4 C8 C7 115.3(7) . . ?
N5 C11 C3 107.6(5) . . ?
C14 C13 N5 114.3(6) . . ?
C13 C14 C15 116.6(6) . . ?
N6 C15 C14 115.6(6) . . ?

loop_
_geom_bond_atom_site_label_1
_geom_bond_atom_site_label_2
_geom_bond_distance
_geom_bond_site_symmetry_2
_geom_bond_publ_flag
Ni1 N1 1.931(5) . ?
Ni1 N10 2.009(6) . ?
Ni1 N4 2.050(7) . ?
Ni1 N7 2.111(6) . ?
Ni1 N3 2.138(6) . ?
Ni2 N2 1.929(6) . ?
Ni2 N12 2.027(6) 7_566 ?
Ni2 N6 2.042(6) . ?
Ni2 N7 2.125(6) . ?
Ni2 N5 2.140(6) . ?
Ni1 Ni2 3.620(1) . ?
Ni1 Ni1 6.371(2) 7_566 ?
Ni1 Ni2 5.472(1) 7_566 ?
Ni2 Ni2 6.746(2) 7_566 ?
Cl1 O3 1.393(8) . ?
Cl1 O4 1.412(9) . ?
Cl1 O1 1.416(6) . ?
Cl1 O2 1.432(7) . ?
N1 C2 1.339(9) . ?
N1 N2 1.357(8) . ?
N2 C3 1.366(9) . ?
N3 C5 1.471(11) . ?
N3 C6 1.496(9) . ?
N3 C4 1.502(10) . ?
N4 C10 1.476(10) . ?
N4 C9 1.485(11) . ?
N4 C8 1.491(10) . ?
N5 C12 1.479(10) . ?
N5 C11 1.497(8) . ?
N5 C13 1.511(9) . ?
N6 C16 1.460(10) . ?
N6 C17 1.501(8) . ?
N6 C15 1.513(10) . ?
N7 N8 1.227(8) . ?
N8 N9 1.146(8) . ?
N10 N11 1.190(9) . ?
N11 N12 1.169(9) . ?
N12 Ni2 2.027(6) 7_566 ?
C1 C2 1.376(10) . ?
C1 C3 1.388(10) . ?
C2 C4 1.522(11) . ?
C3 C11 1.507(10) . ?
C6 C7 1.498(14) . ?
C7 C8 1.520(12) . ?
C13 C14 1.510(11) . ?
C14 C15 1.520(10) . ?
C18A O5A 1.511(10) . ?
C18B O5B 1.489(10) . ?
O6A C19A 1.505(10) . ?
O6B C19B 1.502(10) . ?

loop_
_geom_torsion_atom_site_label_1
_geom_torsion_atom_site_label_2
_geom_torsion_atom_site_label_3
_geom_torsion_atom_site_label_4
_geom_torsion
_geom_torsion_site_symmetry_1
_geom_torsion_site_symmetry_2
_geom_torsion_site_symmetry_3
_geom_torsion_site_symmetry_4
_geom_torsion_publ_flag
Ni1 N10 N12 Ni2 -93.0(5) . . . 7_566 ?
